data_8107720
loop_
_publ_author_name
'Schmitt, Bonell'
'Gerber, Thomas I. A.'
'Hosten, Eric C.'
'Betz, Richard'

_publ_section_title
;
 Crystal structure of (6E)-2-[(ortho-hydroxy)benzylidene]-1-[4,5-dihydro-
 5-(ortho-hydroxy-phenyl)-1,3,4-thiadiazo-2-yl-4-isoproylidenonium]-
 hydrazine chloride, C18H19ClN4O2S
;
_journal_issue 2
_journal_name_full 'Zeitschrift f\"ur Kristallographie - New Crystal Structures'
_journal_page_first 69
_journal_page_last 70
_journal_paper_doi 10.1515/ncrs-2014-0229
_journal_volume 230
_journal_year 2015
_chemical_formula_sum 'C18 H19 Cl N4 O2 S'
_chemical_formula_weight 390.886
_chemical_name_common
;
(6E)-2-[(ortho-hydroxy)benzylidene]-1-[4,5-dihydro-
5-(ortho-hydroxy-phenyl)-1,3,4-thiadiazo-2-yl-4-isoproylidenonium]-
hydrazine chloride
;
_space_group_IT_number 15
_space_group_name_Hall '-I 2ya'
_space_group_name_H-M_alt 'I 1 2/a 1'
_symmetry_cell_setting monoclinic
_symmetry_Int_Tables_number 15
_symmetry_space_group_name_Hall '-I 2ya'
_symmetry_space_group_name_H-M 'I 1 2/a 1'
_cell_angle_alpha 90.
_cell_angle_beta 101.986(9)
_cell_angle_gamma 90.
_cell_formula_units_Z 8
_cell_length_a 15.771(4)
_cell_length_b 11.101(3)
_cell_length_c 22.072(6)
_cell_volume 3780.0(17)
_diffrn_ambient_temperature 200
_diffrn_radiation_probe x-ray
_diffrn_radiation_type MoK\a
_diffrn_radiation_wavelength 0.71073
_exptl_absorpt_coefficient_mu 0.333
_exptl_crystal_density_diffrn 1.374
_exptl_crystal_density_method 'Not Measured'
_exptl_crystal_F_000 1632
_refine_ls_number_parameters 243
_refine_ls_number_reflns 3498
_refine_ls_R_factor_gt 0.0551
_refine_ls_wR_factor_gt 0.1538
_cod_data_source_file Z-2015-069.cif
_cod_data_source_block 1
_cod_original_sg_symbol_H-M 'I 2/a'
_cod_database_code 8107720

loop_
_space_group_symop_id
_space_group_symop_operation_xyz
1 x,y,z
2 1/2-x,y,-z
3 -x,-y,-z
4 1/2+x,-y,z
5 1/2+x,1/2+y,1/2+z
6 -x,1/2+y,1/2-z
7 1/2-x,1/2-y,1/2-z
8 x,1/2-y,1/2+z

loop_
_atom_site_aniso_label
_atom_site_aniso_U_11
_atom_site_aniso_U_22
_atom_site_aniso_U_33
_atom_site_aniso_U_23
_atom_site_aniso_U_13
_atom_site_aniso_U_12
S1 0.0550(4) 0.0472(4) 0.0326(3) 0.0034(3) 0.0014(3) -0.0056(3)
Cl1 0.0638(4) 0.0432(3) 0.0337(3) 0.0034(2) 0.0140(3) -0.0024(3)
O1 0.087(2) 0.0630(10) 0.0440(10) 0.0100(10) 0.0140(10) 0.0000(10)
O2 0.0440(10) 0.0600(10) 0.0359(9) 0.0132(8) 0.0041(7) -0.0073(9)
N1 0.0420(10) 0.0530(10) 0.0370(10) -0.0028(9) -0.0007(9) 0.0010(10)
N2 0.0470(10) 0.0490(10) 0.0320(10) -0.0012(9) 0.0055(9) 0.0060(10)
N3 0.0450(10) 0.0510(10) 0.0251(9) 0.0021(8) 0.0065(8) 0.0036(9)
N4 0.0390(10) 0.0490(10) 0.0243(9) 0.0031(8) 0.0034(8) 0.0006(9)
C1 0.0440(10) 0.050(2) 0.0390(10) 0.0030(10) 0.0030(10) 0.0020(10)
C2 0.0330(10) 0.0510(10) 0.0280(10) 0.0030(10) 0.0007(9) 0.0030(10)
C3 0.0420(10) 0.0490(10) 0.0250(10) 0.0044(9) 0.0046(9) -0.0010(10)
C4 0.0380(10) 0.053(2) 0.0340(10) -0.0020(10) 0.0028(9) 0.0000(10)
C5 0.055(2) 0.067(2) 0.0400(10) -0.0090(10) 0.0090(10) 0.0040(10)
C6 0.058(2) 0.053(2) 0.0430(10) 0.0040(10) 0.0040(10) 0.0070(10)
C11 0.0420(10) 0.050(2) 0.0400(10) -0.0010(10) 0.0040(10) -0.0030(10)
C12 0.0470(10) 0.052(2) 0.0410(10) 0.0040(10) 0.0010(10) -0.0080(10)
C13 0.057(2) 0.050(2) 0.063(2) 0.0060(10) 0.0090(10) -0.0060(10)
C14 0.054(2) 0.051(2) 0.076(2) -0.011(2) 0.012(2) -0.0060(10)
C15 0.065(2) 0.055(2) 0.053(2) -0.0090(10) 0.0130(10) 0.0000(10)
C16 0.069(2) 0.050(2) 0.0440(10) -0.0010(10) 0.0130(10) 0.0020(10)
C21 0.0400(10) 0.0430(10) 0.0227(9) 0.0008(9) 0.0068(8) 0.0020(10)
C22 0.0410(10) 0.0410(10) 0.0280(10) 0.0014(9) 0.0085(9) 0.0020(10)
C23 0.0470(10) 0.052(2) 0.0290(10) 0.0050(10) 0.0040(10) 0.0000(10)
C24 0.0420(10) 0.057(2) 0.0360(10) 0.0000(10) 0.0010(10) 0.0010(10)
C25 0.0430(10) 0.054(2) 0.0440(10) 0.0010(10) 0.0110(10) -0.0060(10)
C26 0.0470(10) 0.051(2) 0.0330(10) 0.0070(10) 0.0110(10) 0.0000(10)

loop_
_atom_site_label
_atom_site_type_symbol
_atom_site_thermal_displace_type
_atom_site_fract_x
_atom_site_fract_y
_atom_site_fract_z
_atom_site_occupancy
_atom_site_U_iso_or_equiv
_atom_site_calc_flag
_atom_site_refinement_flags
_atom_site_disorder_assembly
_atom_site_disorder_group
S1 S Uani 0.33382(5) 0.20843(6) 0.12487(3) 1.000 0.0461(2) . . . .
Cl1 Cl Uani 0.10610(5) 0.40893(6) 0.09990(3) 1.000 0.0463(2) . . . .
O1 O Uani 0.3922(2) -0.0968(2) 0.04420(10) 1.000 0.0646(8) . . . .
O2 O Uani 0.36260(10) 0.2223(2) 0.28065(8) 1.000 0.0472(6) . . . .
N1 N Uani 0.36620(10) 0.1322(2) 0.00560(10) 1.000 0.0453(6) . . . .
N2 N Uani 0.35600(10) 0.2547(2) 0.01020(10) 1.000 0.0431(6) . . . .
N3 N Uani 0.33700(10) 0.4181(2) 0.06901(9) 1.000 0.0405(6) . . . .
N4 N Uani 0.32060(10) 0.4447(2) 0.12704(8) 1.000 0.0379(6) . . . .
C1 C Uani 0.3800(2) 0.0949(3) -0.04770(10) 1.000 0.0452(8) . . . .
C2 C Uani 0.3437(2) 0.3017(2) 0.06340(10) 1.000 0.0382(6) . . . .
C3 C Uani 0.3350(2) 0.3448(2) 0.17300(10) 1.000 0.0390(6) . . . .
C4 C Uani 0.2959(2) 0.5515(3) 0.13850(10) 1.000 0.0423(8) . . . .
C5 C Uani 0.2798(2) 0.5847(3) 0.20040(10) 1.000 0.0541(10) . . . .
C6 C Uani 0.2840(2) 0.6441(3) 0.08900(10) 1.000 0.0523(10) . . . .
C11 C Uani 0.3952(2) -0.0302(3) -0.05910(10) 1.000 0.0447(8) . . . .
C12 C Uani 0.4027(2) -0.1208(3) -0.01380(10) 1.000 0.0478(8) . . . .
C13 C Uani 0.4238(2) -0.2380(3) -0.0274(2) 1.000 0.0572(12) . . . .
C14 C Uani 0.4352(2) -0.2668(3) -0.0866(2) 1.000 0.0606(12) . . . .
C15 C Uani 0.4262(2) -0.1812(3) -0.1320(2) 1.000 0.0576(12) . . . .
C16 C Uani 0.4077(2) -0.0633(3) -0.11820(10) 1.000 0.0542(10) . . . .
C21 C Uani 0.4195(2) 0.3595(2) 0.21850(10) 1.000 0.0352(6) . . . .
C22 C Uani 0.4306(2) 0.2921(2) 0.27330(10) 1.000 0.0365(6) . . . .
C23 C Uani 0.5074(2) 0.3016(2) 0.31720(10) 1.000 0.0432(8) . . . .
C24 C Uani 0.5722(2) 0.3770(3) 0.30670(10) 1.000 0.0460(8) . . . .
C25 C Uani 0.5619(2) 0.4439(3) 0.25290(10) 1.000 0.0467(8) . . . .
C26 C Uani 0.4859(2) 0.4345(2) 0.20900(10) 1.000 0.0433(8) . . . .
H1 H Uiso 0.38000 0.15190 -0.07980 1.000 0.0540 . . . .
H2 H Uiso 0.37560 0.18520 0.31450 1.000 0.0710 . . . .
H3 H Uiso 0.28610 0.34170 0.19550 1.000 0.0470 . . . .
H5A H Uiso 0.22000 0.61280 0.19600 1.000 0.0810 . . . .
H5B H Uiso 0.31980 0.64900 0.21830 1.000 0.0810 . . . .
H5C H Uiso 0.28920 0.51410 0.22760 1.000 0.0810 . . . .
H6A H Uiso 0.33830 0.65450 0.07470 1.000 0.0790 . . . .
H6B H Uiso 0.26740 0.72070 0.10530 1.000 0.0790 . . . .
H6C H Uiso 0.23820 0.61820 0.05430 1.000 0.0790 . . . .
H13 H Uiso 0.43060 -0.29840 0.00370 1.000 0.0690 . . . .
H14 H Uiso 0.44930 -0.34720 -0.09550 1.000 0.0720 . . . .
H15 H Uiso 0.43260 -0.20210 -0.17260 1.000 0.0690 . . . .
H16 H Uiso 0.40340 -0.00340 -0.14940 1.000 0.0650 . . . .
H23 H Uiso 0.51510 0.25620 0.35440 1.000 0.0520 . . . .
H24 H Uiso 0.62470 0.38310 0.33680 1.000 0.0550 . . . .
H25 H Uiso 0.60690 0.49590 0.24610 1.000 0.0560 . . . .
H26 H Uiso 0.47890 0.48000 0.17190 1.000 0.0520 . . . .
H72 H Uiso 0.362(3) 0.311(4) -0.019(2) 1.000 0.090(10) . . . .
H81 H Uiso 0.36590 -0.03110 0.04440 1.000 0.0970 . . . .

loop_
_atom_type_symbol
_atom_type_description
_atom_type_scat_dispersion_real
_atom_type_scat_dispersion_imag
_atom_type_scat_source
C C 0.0033 0.0016 ' International Tables Vol C Tables 4.2.6.8 and 6.1.1.4'
H H 0.0000 0.0000 ' International Tables Vol C Tables 4.2.6.8 and 6.1.1.4'
Cl Cl 0.1484 0.1585 ' International Tables Vol C Tables 4.2.6.8 and 6.1.1.4'
N N 0.0061 0.0033 ' International Tables Vol C Tables 4.2.6.8 and 6.1.1.4'
O O 0.0106 0.0060 ' International Tables Vol C Tables 4.2.6.8 and 6.1.1.4'
S S 0.1246 0.1234 ' International Tables Vol C Tables 4.2.6.8 and 6.1.1.4'

loop_
_geom_angle_atom_site_label_1
_geom_angle_atom_site_label_2
_geom_angle_atom_site_label_3
_geom_angle
_geom_angle_site_symmetry_1
_geom_angle_site_symmetry_2
_geom_angle_site_symmetry_3
_geom_angle_publ_flag
C2 S1 C3 88.22(11) . . . yes
N2 N1 C1 115.1(2) . . . yes
C12 O1 H81 110.00 . . . no
N1 N2 C2 119.5(2) . . . yes
C22 O2 H2 109.00 . . . no
N4 N3 C2 109.4(2) . . . yes
N3 N4 C4 119.9(2) . . . yes
N3 N4 C3 116.01(19) . . . yes
C3 N4 C4 124.13(19) . . . yes
N1 C1 C11 121.8(2) . . . yes
N2 C2 N3 120.0(2) . . . yes
C2 N2 H72 114(3) . . . no
S1 C2 N3 119.57(18) . . . yes
S1 C2 N2 120.42(18) . . . yes
N1 N2 H72 126(3) . . . no
S1 C3 C21 112.04(19) . . . yes
N4 C3 C21 111.3(2) . . . yes
S1 C3 N4 103.70(14) . . . yes
N4 C4 C5 121.6(2) . . . yes
N4 C4 C6 119.3(2) . . . yes
C5 C4 C6 119.0(3) . . . no
C1 C11 C12 123.9(2) . . . no
C12 C11 C16 117.7(3) . . . no
C1 C11 C16 118.3(3) . . . no
O1 C12 C11 121.6(3) . . . yes
O1 C12 C13 118.1(3) . . . yes
C11 C12 C13 120.3(3) . . . no
C12 C13 C14 120.0(3) . . . no
C13 C14 C15 121.0(3) . . . no
C14 C15 C16 119.3(4) . . . no
C11 C16 C15 121.7(3) . . . no
C3 C21 C26 123.9(2) . . . no
C22 C21 C26 119.2(2) . . . no
C3 C21 C22 117.0(2) . . . no
O2 C22 C21 116.5(2) . . . yes
O2 C22 C23 123.7(2) . . . yes
C21 C22 C23 119.7(3) . . . no
C22 C23 C24 119.9(2) . . . no
C23 C24 C25 120.8(3) . . . no
C24 C25 C26 119.5(3) . . . no
C21 C26 C25 120.8(2) . . . no
N1 C1 H1 119.00 . . . no
C11 C1 H1 119.00 . . . no
S1 C3 H3 110.00 . . . no
N4 C3 H3 110.00 . . . no
C21 C3 H3 110.00 . . . no
C4 C5 H5A 109.00 . . . no
C4 C5 H5B 109.00 . . . no
C4 C5 H5C 109.00 . . . no
H5A C5 H5B 110.00 . . . no
H5A C5 H5C 110.00 . . . no
H5B C5 H5C 109.00 . . . no
C4 C6 H6A 110.00 . . . no
C4 C6 H6B 109.00 . . . no
C4 C6 H6C 109.00 . . . no
H6A C6 H6B 110.00 . . . no
H6A C6 H6C 110.00 . . . no
H6B C6 H6C 109.00 . . . no
C12 C13 H13 120.00 . . . no
C14 C13 H13 120.00 . . . no
C13 C14 H14 119.00 . . . no
C15 C14 H14 120.00 . . . no
C14 C15 H15 120.00 . . . no
C16 C15 H15 120.00 . . . no
C11 C16 H16 119.00 . . . no
C15 C16 H16 119.00 . . . no
C22 C23 H23 120.00 . . . no
C24 C23 H23 120.00 . . . no
C23 C24 H24 120.00 . . . no
C25 C24 H24 120.00 . . . no
C24 C25 H25 120.00 . . . no
C26 C25 H25 120.00 . . . no
C21 C26 H26 120.00 . . . no
C25 C26 H26 120.00 . . . no

loop_
_geom_bond_atom_site_label_1
_geom_bond_atom_site_label_2
_geom_bond_distance
_geom_bond_site_symmetry_1
_geom_bond_site_symmetry_2
_geom_bond_publ_flag
S1 C2 1.739(2) . . yes
S1 C3 1.847(2) . . yes
O1 C12 1.351(3) . . yes
O2 C22 1.360(3) . . yes
N1 N2 1.376(3) . . yes
N1 C1 1.307(3) . . yes
O1 H81 0.8400 . . no
O2 H2 0.8400 . . no
N2 C2 1.335(3) . . yes
N3 C2 1.305(3) . . yes
N3 N4 1.390(3) . . yes
N4 C3 1.488(3) . . yes
N4 C4 1.289(4) . . yes
C1 C11 1.440(5) . . no
N2 H72 0.92(4) . . no
C3 C21 1.502(4) . . no
C4 C6 1.483(4) . . no
C4 C5 1.487(3) . . no
C11 C16 1.408(3) . . no
C11 C12 1.406(4) . . no
C12 C13 1.391(5) . . no
C13 C14 1.393(6) . . no
C14 C15 1.367(5) . . no
C15 C16 1.389(5) . . no
C21 C26 1.387(4) . . no
C21 C22 1.402(3) . . no
C22 C23 1.389(4) . . no
C23 C24 1.377(4) . . no
C24 C25 1.381(4) . . no
C25 C26 1.380(4) . . no
C1 H1 0.9500 . . no
C3 H3 1.0000 . . no
C5 H5A 0.9800 . . no
C5 H5B 0.9800 . . no
C5 H5C 0.9800 . . no
C6 H6A 0.9800 . . no
C6 H6B 0.9800 . . no
C6 H6C 0.9800 . . no
C13 H13 0.9500 . . no
C14 H14 0.9500 . . no
C15 H15 0.9500 . . no
C16 H16 0.9500 . . no
C23 H23 0.9500 . . no
C24 H24 0.9500 . . no
C25 H25 0.9500 . . no
C26 H26 0.9500 . . no

loop_
_geom_hbond_atom_site_label_D
_geom_hbond_atom_site_label_H
_geom_hbond_atom_site_label_A
_geom_hbond_distance_DH
_geom_hbond_distance_HA
_geom_hbond_distance_DA
_geom_hbond_angle_DHA
_geom_hbond_site_symmetry_A
_geom_hbond_publ_flag
O2 H2 Cl1 0.8400 2.1300 2.963(2) 174.00 7_555 yes
N2 H72 Cl1 0.92(4) 2.24(4) 3.130(2) 165(4) 2_555 yes
O1 H81 N1 0.8400 2.0100 2.685(3) 138.00 . yes
C26 H26 N4 0.9500 2.5200 2.850(3) 101.00 . yes

loop_
_geom_torsion_atom_site_label_1
_geom_torsion_atom_site_label_2
_geom_torsion_atom_site_label_3
_geom_torsion_atom_site_label_4
_geom_torsion
_geom_torsion_site_symmetry_1
_geom_torsion_site_symmetry_2
_geom_torsion_site_symmetry_3
_geom_torsion_site_symmetry_4
_geom_torsion_publ_flag
C3 S1 C2 N2 173.1(3) . . . . no
C3 S1 C2 N3 -8.5(2) . . . . no
C2 S1 C3 N4 13.99(19) . . . . no
C2 S1 C3 C21 -106.2(2) . . . . no
C1 N1 N2 C2 -178.4(2) . . . . no
N2 N1 C1 C11 177.7(2) . . . . no
N1 N2 C2 S1 -4.0(3) . . . . no
N1 N2 C2 N3 177.6(2) . . . . no
C2 N3 N4 C3 13.9(3) . . . . no
C2 N3 N4 C4 -167.3(2) . . . . no
N4 N3 C2 S1 -1.1(3) . . . . no
N4 N3 C2 N2 177.3(2) . . . . no
N3 N4 C3 S1 -18.9(2) . . . . no
N3 N4 C3 C21 101.8(2) . . . . no
C4 N4 C3 S1 162.3(2) . . . . no
C4 N4 C3 C21 -77.1(3) . . . . no
N3 N4 C4 C5 -178.4(2) . . . . no
N3 N4 C4 C6 1.0(4) . . . . no
C3 N4 C4 C5 0.4(4) . . . . no
C3 N4 C4 C6 179.8(2) . . . . no
N1 C1 C11 C12 -4.7(5) . . . . no
N1 C1 C11 C16 178.7(3) . . . . no
S1 C3 C21 C22 -81.2(3) . . . . no
S1 C3 C21 C26 98.5(2) . . . . no
N4 C3 C21 C22 163.2(2) . . . . no
N4 C3 C21 C26 -17.1(3) . . . . no
C1 C11 C12 O1 3.0(5) . . . . no
C1 C11 C12 C13 -175.2(3) . . . . no
C16 C11 C12 O1 179.6(3) . . . . no
C16 C11 C12 C13 1.5(5) . . . . no
C1 C11 C16 C15 177.3(3) . . . . no
C12 C11 C16 C15 0.5(5) . . . . no
O1 C12 C13 C14 180.0(3) . . . . no
C11 C12 C13 C14 -1.8(5) . . . . no
C12 C13 C14 C15 0.2(5) . . . . no
C13 C14 C15 C16 1.7(5) . . . . no
C14 C15 C16 C11 -2.1(5) . . . . no
C3 C21 C22 O2 -1.8(3) . . . . no
C3 C21 C22 C23 179.9(2) . . . . no
C26 C21 C22 O2 178.6(2) . . . . no
C26 C21 C22 C23 0.2(4) . . . . no
C3 C21 C26 C25 179.9(3) . . . . no
C22 C21 C26 C25 -0.5(4) . . . . no
O2 C22 C23 C24 -178.3(3) . . . . no
C21 C22 C23 C24 0.0(4) . . . . no
C22 C23 C24 C25 0.1(4) . . . . no
C23 C24 C25 C26 -0.4(5) . . . . no
C24 C25 C26 C21 0.6(4) . . . . no
